data_4313509
loop_
_publ_author_name
'Jos\'e S. Casas'
'Eduardo E. Castellano'
'J. Ellena'
'Mar\'ia S. Garc\'ia Tasende'
'Agust\'in S\'anchez'
'Jos\'e Sordo'
'Mar\'ia J. Vidarte'

_publ_section_title
;
 Compositional and Structural Variety of Diphenyllead(IV) Complexes
 Obtained by Reaction of Diphenyllead Dichloride with Thiosemicarbazones
;
_journal_name_full 'Inorganic Chemistry'
_journal_page_first 2584
_journal_page_last 2595
_journal_paper_doi 10.1021/ic026219r
_journal_volume 42
_journal_year 2003
_chemical_formula_sum 'C20 H19 Cl N4 Pb S'
_chemical_formula_weight 590.09
_chemical_name_systematic
;
  ?
;
_space_group_IT_number 2
_symmetry_cell_setting triclinic
_symmetry_space_group_name_Hall '-P 1'
_symmetry_space_group_name_H-M 'P -1'
_atom_sites_solution_hydrogens geom
_atom_sites_solution_primary Patterson
_atom_sites_solution_secondary difmap
_audit_creation_method SHELXL-97
_cell_angle_alpha 95.587(3)
_cell_angle_beta 104.252(3)
_cell_angle_gamma 114.979(2)
_cell_formula_units_Z 2
_cell_length_a 9.5816(17)
_cell_length_b 10.0802(18)
_cell_length_c 12.170(2)
_cell_measurement_reflns_used 953
_cell_measurement_temperature 293(2)
_cell_measurement_theta_max 26.385
_cell_measurement_theta_min 2.475
_cell_volume 1005.2(3)
_computing_cell_refinement 'Bruker XSCANS'
_computing_data_collection 'Bruker XSCANS'
_computing_data_reduction 'Bruker SHELXTL'
_computing_structure_refinement 'SHELXL-97 (Sheldrick, 1997)'
_computing_structure_solution 'SHELXS-97 (Sheldrick, 1990)'
_diffrn_ambient_temperature 293(2)
_diffrn_measured_fraction_theta_full 0.992
_diffrn_measured_fraction_theta_max 0.992
_diffrn_measurement_device_type 'Bruker P4'
_diffrn_measurement_method 'omega scans'
_diffrn_radiation_monochromator graphite
_diffrn_radiation_source 'fine-focus sealed tube'
_diffrn_radiation_type MoK\a
_diffrn_radiation_wavelength 0.71073
_diffrn_reflns_av_R_equivalents 0.0000
_diffrn_reflns_av_sigmaI/netI 0.0232
_diffrn_reflns_limit_h_max 11
_diffrn_reflns_limit_h_min -11
_diffrn_reflns_limit_k_max 12
_diffrn_reflns_limit_k_min -12
_diffrn_reflns_limit_l_max 15
_diffrn_reflns_limit_l_min 0
_diffrn_reflns_number 4087
_diffrn_reflns_theta_full 26.40
_diffrn_reflns_theta_max 26.40
_diffrn_reflns_theta_min 1.77
_exptl_absorpt_coefficient_mu 8.641
_exptl_absorpt_correction_T_max 1
_exptl_absorpt_correction_T_min 0.3379
_exptl_absorpt_correction_type Sadabs
_exptl_crystal_colour orange
_exptl_crystal_density_diffrn 1.950
_exptl_crystal_density_method 'not measured'
_exptl_crystal_description prism
_exptl_crystal_F_000 564
_exptl_crystal_size_max 0.37
_exptl_crystal_size_mid 0.26
_exptl_crystal_size_min 0.19
_refine_diff_density_max 0.628
_refine_diff_density_min -1.113
_refine_diff_density_rms 0.089
_refine_ls_extinction_method none
_refine_ls_goodness_of_fit_ref 1.072
_refine_ls_hydrogen_treatment mixed
_refine_ls_matrix_type full
_refine_ls_number_parameters 252
_refine_ls_number_reflns 4087
_refine_ls_number_restraints 0
_refine_ls_restrained_S_all 1.072
_refine_ls_R_factor_all 0.0194
_refine_ls_R_factor_gt 0.0164
_refine_ls_shift/su_max 0.001
_refine_ls_shift/su_mean 0.000
_refine_ls_structure_factor_coef Fsqd
_refine_ls_weighting_details 'w=1/[\s^2^(Fo^2^)+(0.0167P)^2^+0.9599P] where P=(Fo^2^+2Fc^2^)/3'
_refine_ls_weighting_scheme calc
_refine_ls_wR_factor_gt 0.0398
_refine_ls_wR_factor_ref 0.0410
_reflns_number_gt 3818
_reflns_number_total 4087
_reflns_threshold_expression >2sigma(I)
_cod_data_source_file ic026219r_6.cif
_cod_data_source_block '[PbPh2Cl(AcPyTSC)]'
_cod_depositor_comments
;
The following automatic conversions were performed:

'_symmetry_cell_setting' value 'Triclinic' changed to 'triclinic'
according to the built-in table from CIF Core dictionary named
'cif_core.dic' version 2.4.1 from 2010-06-29.

Automatic conversion script
Id: cif_fix_values 1646 2011-03-28 12:23:43Z adriana 

The following automatic conversions were performed:

'_refine_ls_weighting_scheme' value 'calc
w=1/[\s^2^(Fo^2^)+(0.0167P)^2^+0.9599P] where P=(Fo^2^+2Fc^2^)/3' was
changed to 'calc'. New tag '_refine_ls_weighting_details' was
created. The value of the new tag was set to
'w=1/[\s^2^(Fo^2^)+(0.0167P)^2^+0.9599P] where P=(Fo^2^+2Fc^2^)/3'.

Automatic conversion script
Id: cif_fix_values 3143 2015-03-26 13:38:13Z robertas 
;
_cod_database_code 4313509

loop_
_symmetry_equiv_pos_as_xyz
'x, y, z'
'-x, -y, -z'

loop_
_atom_site_label
_atom_site_type_symbol
_atom_site_fract_x
_atom_site_fract_y
_atom_site_fract_z
_atom_site_U_iso_or_equiv
_atom_site_adp_type
_atom_site_occupancy
_atom_site_calc_flag
_atom_site_refinement_flags
_atom_site_disorder_assembly
_atom_site_disorder_group
Pb Pb 0.672294(13) 0.571237(12) 0.708578(9) 0.02046(4) Uani 1 d . . .
S S 0.64534(10) 0.63124(9) 0.49214(7) 0.02762(17) Uani 1 d . . .
Cl Cl 0.51966(11) 0.34401(10) 0.81648(7) 0.0380(2) Uani 1 d . . .
N1 N 0.7816(4) 0.8828(3) 0.4291(3) 0.0325(7) Uani 1 d . . .
N2 N 0.9010(3) 0.9002(3) 0.6198(2) 0.0249(6) Uani 1 d . . .
N3 N 0.8997(3) 0.8297(3) 0.7118(2) 0.0212(5) Uani 1 d . . .
N4 N 0.8962(3) 0.6985(3) 0.8968(2) 0.0238(5) Uani 1 d . . .
C1 C 0.7874(3) 0.8175(3) 0.5204(3) 0.0199(6) Uani 1 d . . .
C2 C 1.0096(4) 0.9106(3) 0.8104(3) 0.0212(6) Uani 1 d . . .
C3 C 1.0180(4) 0.8364(3) 0.9094(3) 0.0224(6) Uani 1 d . . .
C4 C 1.1500(4) 0.9021(4) 1.0105(3) 0.0343(8) Uani 1 d . . .
H4 H 1.2328 0.9980 1.0195 0.041 Uiso 1 calc R . .
C5 C 1.1587(5) 0.8254(5) 1.0978(3) 0.0450(9) Uani 1 d . . .
H5 H 1.2480 0.8683 1.1653 0.054 Uiso 1 calc R . .
C6 C 1.0338(5) 0.6850(4) 1.0838(3) 0.0416(9) Uani 1 d . . .
H6 H 1.0371 0.6311 1.1414 0.050 Uiso 1 calc R . .
C7 C 0.9036(5) 0.6255(4) 0.9828(3) 0.0338(8) Uani 1 d . . .
H7 H 0.8178 0.5315 0.9740 0.041 Uiso 1 calc R . .
C8 C 1.1289(4) 1.0714(4) 0.8276(3) 0.0334(8) Uani 1 d . . .
H8A H 1.1081 1.1033 0.7562 0.050 Uiso 1 calc R . .
H8B H 1.2371 1.0819 0.8502 0.050 Uiso 1 calc R . .
H8C H 1.1183 1.1323 0.8876 0.050 Uiso 1 calc R . .
C11 C 0.5442(4) 0.6891(3) 0.7612(3) 0.0251(6) Uani 1 d . . .
C12 C 0.5090(4) 0.6787(4) 0.8645(3) 0.0361(8) Uani 1 d . . .
H12 H 0.5349 0.6185 0.9102 0.043 Uiso 1 calc R . .
C13 C 0.4347(5) 0.7594(5) 0.8989(4) 0.0467(10) Uani 1 d . . .
H13 H 0.4108 0.7540 0.9684 0.056 Uiso 1 calc R . .
C14 C 0.3959(5) 0.8475(5) 0.8306(4) 0.0518(11) Uani 1 d . . .
H14 H 0.3464 0.9018 0.8545 0.062 Uiso 1 calc R . .
C15 C 0.4298(6) 0.8562(5) 0.7273(4) 0.0512(11) Uani 1 d . . .
H15 H 0.4024 0.9153 0.6812 0.061 Uiso 1 calc R . .
C16 C 0.5050(5) 0.7763(4) 0.6921(3) 0.0394(9) Uani 1 d . . .
H16 H 0.5286 0.7818 0.6225 0.047 Uiso 1 calc R . .
C21 C 0.7948(4) 0.4437(4) 0.6638(3) 0.0262(7) Uani 1 d . . .
C22 C 0.7120(5) 0.2896(4) 0.6298(3) 0.0357(8) Uani 1 d . . .
H22 H 0.6042 0.2385 0.6273 0.043 Uiso 1 calc R . .
C23 C 0.7909(6) 0.2112(5) 0.5992(4) 0.0487(10) Uani 1 d . . .
H23 H 0.7365 0.1068 0.5764 0.058 Uiso 1 calc R . .
C24 C 0.9507(6) 0.2889(5) 0.6028(4) 0.0536(11) Uani 1 d . . .
H24 H 1.0039 0.2362 0.5828 0.064 Uiso 1 calc R . .
C25 C 1.0316(6) 0.4427(5) 0.6354(4) 0.0532(11) Uani 1 d . . .
H25 H 1.1388 0.4942 0.6367 0.064 Uiso 1 calc R . .
C26 C 0.9534(5) 0.5216(4) 0.6665(3) 0.0383(8) Uani 1 d . . .
H26 H 1.0076 0.6260 0.6890 0.046 Uiso 1 calc R . .
H1A H 0.721(5) 0.831(4) 0.365(3) 0.033(11) Uiso 1 d . . .
H1B H 0.879(5) 0.962(5) 0.435(4) 0.053(13) Uiso 1 d . . .

loop_
_atom_site_aniso_label
_atom_site_aniso_U_11
_atom_site_aniso_U_22
_atom_site_aniso_U_33
_atom_site_aniso_U_23
_atom_site_aniso_U_13
_atom_site_aniso_U_12
Pb 0.02125(6) 0.02082(6) 0.02016(6) 0.00671(4) 0.00659(4) 0.01008(5)
S 0.0266(4) 0.0220(4) 0.0190(4) 0.0074(3) 0.0023(3) -0.0004(3)
Cl 0.0383(5) 0.0345(4) 0.0290(4) 0.0150(3) 0.0099(4) 0.0048(4)
N1 0.0325(16) 0.0283(15) 0.0219(15) 0.0122(12) 0.0034(13) 0.0023(13)
N2 0.0250(14) 0.0200(13) 0.0213(13) 0.0083(10) 0.0051(11) 0.0033(11)
N3 0.0215(13) 0.0195(12) 0.0204(13) 0.0063(10) 0.0061(10) 0.0075(11)
N4 0.0248(14) 0.0224(13) 0.0181(12) 0.0051(10) 0.0022(10) 0.0080(11)
C1 0.0170(14) 0.0187(14) 0.0231(15) 0.0064(11) 0.0079(12) 0.0062(12)
C2 0.0186(14) 0.0225(15) 0.0203(15) 0.0037(12) 0.0061(12) 0.0078(12)
C3 0.0212(15) 0.0244(15) 0.0212(15) 0.0048(12) 0.0069(12) 0.0102(13)
C4 0.0268(17) 0.0362(19) 0.0251(17) 0.0054(14) 0.0011(14) 0.0054(15)
C5 0.039(2) 0.052(2) 0.0283(19) 0.0088(17) -0.0046(16) 0.0162(19)
C6 0.051(2) 0.044(2) 0.0258(18) 0.0147(16) 0.0034(16) 0.0215(19)
C7 0.041(2) 0.0289(17) 0.0278(17) 0.0110(14) 0.0047(15) 0.0151(16)
C8 0.0333(19) 0.0255(17) 0.0270(17) 0.0052(13) 0.0051(14) 0.0034(15)
C11 0.0197(15) 0.0264(16) 0.0284(16) 0.0036(13) 0.0076(12) 0.0105(13)
C12 0.040(2) 0.044(2) 0.0280(18) 0.0106(15) 0.0145(15) 0.0207(18)
C13 0.051(2) 0.062(3) 0.041(2) 0.0103(19) 0.0265(19) 0.032(2)
C14 0.054(3) 0.065(3) 0.056(3) 0.008(2) 0.026(2) 0.042(2)
C15 0.063(3) 0.068(3) 0.055(3) 0.027(2) 0.026(2) 0.052(3)
C16 0.049(2) 0.050(2) 0.036(2) 0.0191(17) 0.0207(17) 0.032(2)
C21 0.0330(17) 0.0352(17) 0.0219(15) 0.0116(13) 0.0099(13) 0.0244(15)
C22 0.042(2) 0.0328(18) 0.0326(19) 0.0059(15) 0.0060(16) 0.0217(17)
C23 0.068(3) 0.039(2) 0.048(2) 0.0036(18) 0.013(2) 0.037(2)
C24 0.072(3) 0.066(3) 0.054(3) 0.015(2) 0.028(2) 0.055(3)
C25 0.049(3) 0.071(3) 0.067(3) 0.027(2) 0.036(2) 0.040(2)
C26 0.042(2) 0.039(2) 0.048(2) 0.0156(17) 0.0233(18) 0.0252(18)

loop_
_atom_type_symbol
_atom_type_description
_atom_type_scat_dispersion_real
_atom_type_scat_dispersion_imag
_atom_type_scat_source
C C 0.0033 0.0016 'International Tables Vol C Tables 4.2.6.8 and 6.1.1.4'
H H 0.0000 0.0000 'International Tables Vol C Tables 4.2.6.8 and 6.1.1.4'
N N 0.0061 0.0033 'International Tables Vol C Tables 4.2.6.8 and 6.1.1.4'
S S 0.1246 0.1234 'International Tables Vol C Tables 4.2.6.8 and 6.1.1.4'
Cl Cl 0.1484 0.1585 'International Tables Vol C Tables 4.2.6.8 and 6.1.1.4'
Pb Pb -3.3944 10.1111 'International Tables Vol C Tables 4.2.6.8 and 6.1.1.4'

loop_
_geom_angle_atom_site_label_1
_geom_angle_atom_site_label_2
_geom_angle_atom_site_label_3
_geom_angle
_geom_angle_site_symmetry_1
_geom_angle_site_symmetry_3
_geom_angle_publ_flag
C21 Pb C11 176.16(11) . . ?
C21 Pb N4 88.62(11) . . ?
C11 Pb N4 90.47(10) . . ?
C21 Pb N3 95.07(11) . . ?
C11 Pb N3 87.91(10) . . ?
N4 Pb N3 64.86(8) . . ?
C21 Pb S 86.71(8) . . ?
C11 Pb S 96.68(9) . . ?
N4 Pb S 131.33(6) . . ?
N3 Pb S 67.37(6) . . ?
C21 Pb Cl 86.98(9) . . ?
C11 Pb Cl 89.25(9) . . ?
N4 Pb Cl 87.71(6) . . ?
N3 Pb Cl 152.39(6) . . ?
S Pb Cl 140.21(2) . . ?
C21 Pb S 93.18(9) . 2_666 ?
C11 Pb S 86.89(9) . 2_666 ?
N4 Pb S 167.21(6) . 2_666 ?
N3 Pb S 127.47(6) . 2_666 ?
S Pb S 61.45(3) . 2_666 ?
Cl Pb S 79.75(3) . 2_666 ?
C1 S Pb 103.50(10) . . ?
C1 S Pb 133.05(10) . 2_666 ?
Pb S Pb 118.55(3) . 2_666 ?
C1 N2 N3 115.2(2) . . ?
C2 N3 N2 115.8(2) . . ?
C2 N3 Pb 118.48(19) . . ?
N2 N3 Pb 124.98(17) . . ?
C7 N4 C3 119.6(3) . . ?
C7 N4 Pb 120.2(2) . . ?
C3 N4 Pb 120.04(19) . . ?
N2 C1 N1 117.3(3) . . ?
N2 C1 S 127.2(2) . . ?
N1 C1 S 115.5(2) . . ?
N3 C2 C3 117.3(3) . . ?
N3 C2 C8 123.4(3) . . ?
C3 C2 C8 119.2(3) . . ?
N4 C3 C4 120.2(3) . . ?
N4 C3 C2 118.1(3) . . ?
C4 C3 C2 121.7(3) . . ?
C5 C4 C3 120.1(3) . . ?
C6 C5 C4 119.1(3) . . ?
C5 C6 C7 118.8(3) . . ?
N4 C7 C6 122.3(3) . . ?
C16 C11 C12 121.2(3) . . ?
C16 C11 Pb 119.0(2) . . ?
C12 C11 Pb 119.8(2) . . ?
C11 C12 C13 118.9(3) . . ?
C14 C13 C12 120.2(4) . . ?
C13 C14 C15 120.5(4) . . ?
C14 C15 C16 119.8(4) . . ?
C11 C16 C15 119.3(3) . . ?
C22 C21 C26 121.3(3) . . ?
C22 C21 Pb 120.2(3) . . ?
C26 C21 Pb 118.5(2) . . ?
C21 C22 C23 119.2(4) . . ?
C24 C23 C22 119.7(4) . . ?
C25 C24 C23 120.7(4) . . ?
C24 C25 C26 119.8(4) . . ?
C21 C26 C25 119.3(4) . . ?

loop_
_geom_bond_atom_site_label_1
_geom_bond_atom_site_label_2
_geom_bond_distance
_geom_bond_site_symmetry_2
_geom_bond_publ_flag
Pb C21 2.186(3) . ?
Pb C11 2.191(3) . ?
Pb N4 2.486(2) . ?
Pb N3 2.585(2) . ?
Pb S 2.7345(9) . ?
Pb Cl 2.7949(9) . ?
Pb S 3.0851(9) 2_666 ?
S C1 1.727(3) . ?
S Pb 3.0851(9) 2_666 ?
N1 C1 1.346(4) . ?
N2 C1 1.316(4) . ?
N2 N3 1.383(3) . ?
N3 C2 1.294(4) . ?
N4 C7 1.341(4) . ?
N4 C3 1.348(4) . ?
C2 C3 1.482(4) . ?
C2 C8 1.493(4) . ?
C3 C4 1.386(4) . ?
C4 C5 1.380(5) . ?
C5 C6 1.374(6) . ?
C6 C7 1.376(5) . ?
C11 C16 1.374(5) . ?
C11 C12 1.382(4) . ?
C12 C13 1.383(5) . ?
C13 C14 1.374(6) . ?
C14 C15 1.375(6) . ?
C15 C16 1.388(5) . ?
C21 C22 1.373(5) . ?
C21 C26 1.375(5) . ?
C22 C23 1.386(5) . ?
C23 C24 1.381(6) . ?
C24 C25 1.370(6) . ?
C25 C26 1.386(5) . ?

loop_
_geom_hbond_atom_site_label_D
_geom_hbond_atom_site_label_H
_geom_hbond_atom_site_label_A
_geom_hbond_distance_DH
_geom_hbond_distance_HA
_geom_hbond_distance_DA
_geom_hbond_angle_DHA
_geom_hbond_site_symmetry_A
N1 H1A Cl 0.81(4) 2.57(4) 3.367(3) 167(4) 2_666
N1 H1B N2 0.92(5) 2.28(5) 3.149(4) 157(4) 2_776

loop_
_geom_torsion_atom_site_label_1
_geom_torsion_atom_site_label_2
_geom_torsion_atom_site_label_3
_geom_torsion_atom_site_label_4
_geom_torsion
_geom_torsion_site_symmetry_1
_geom_torsion_site_symmetry_2
_geom_torsion_site_symmetry_3
_geom_torsion_site_symmetry_4
_geom_torsion_publ_flag
C21 Pb S C1 -106.18(14) . . . . ?
C11 Pb S C1 75.63(13) . . . . ?
N4 Pb S C1 -20.92(14) . . . . ?
N3 Pb S C1 -9.29(12) . . . . ?
Cl Pb S C1 172.53(10) . . . . ?
S Pb S C1 158.40(12) 2_666 . . . ?
C21 Pb S Pb 95.43(10) . . . 2_666 ?
C11 Pb S Pb -82.77(9) . . . 2_666 ?
N4 Pb S Pb -179.31(8) . . . 2_666 ?
N3 Pb S Pb -167.69(7) . . . 2_666 ?
Cl Pb S Pb 14.13(6) . . . 2_666 ?
S Pb S Pb 0.0 2_666 . . 2_666 ?
C1 N2 N3 C2 -179.2(3) . . . . ?
C1 N2 N3 Pb -9.3(4) . . . . ?
C21 Pb N3 C2 -94.4(2) . . . . ?
C11 Pb N3 C2 83.2(2) . . . . ?
N4 Pb N3 C2 -8.3(2) . . . . ?
S Pb N3 C2 -178.7(2) . . . . ?
Cl Pb N3 C2 -1.2(3) . . . . ?
S Pb N3 C2 167.66(19) 2_666 . . . ?
C21 Pb N3 N2 96.0(2) . . . . ?
C11 Pb N3 N2 -86.4(2) . . . . ?
N4 Pb N3 N2 -177.9(2) . . . . ?
S Pb N3 N2 11.7(2) . . . . ?
Cl Pb N3 N2 -170.81(16) . . . . ?
S Pb N3 N2 -1.9(3) 2_666 . . . ?
C21 Pb N4 C7 -75.7(3) . . . . ?
C11 Pb N4 C7 100.5(3) . . . . ?
N3 Pb N4 C7 -172.0(3) . . . . ?
S Pb N4 C7 -160.1(2) . . . . ?
Cl Pb N4 C7 11.3(2) . . . . ?
S Pb N4 C7 22.6(5) 2_666 . . . ?
C21 Pb N4 C3 98.7(2) . . . . ?
C11 Pb N4 C3 -85.0(2) . . . . ?
N3 Pb N4 C3 2.4(2) . . . . ?
S Pb N4 C3 14.3(3) . . . . ?
Cl Pb N4 C3 -174.3(2) . . . . ?
S Pb N4 C3 -163.0(2) 2_666 . . . ?
N3 N2 C1 N1 178.4(3) . . . . ?
N3 N2 C1 S -3.0(4) . . . . ?
Pb S C1 N2 11.4(3) . . . . ?
Pb S C1 N2 165.2(2) 2_666 . . . ?
Pb S C1 N1 -170.0(2) . . . . ?
Pb S C1 N1 -16.3(3) 2_666 . . . ?
N2 N3 C2 C3 -176.6(2) . . . . ?
Pb N3 C2 C3 12.9(3) . . . . ?
N2 N3 C2 C8 1.8(4) . . . . ?
Pb N3 C2 C8 -168.8(2) . . . . ?
C7 N4 C3 C4 0.1(5) . . . . ?
Pb N4 C3 C4 -174.4(2) . . . . ?
C7 N4 C3 C2 177.1(3) . . . . ?
Pb N4 C3 C2 2.7(4) . . . . ?
N3 C2 C3 N4 -10.5(4) . . . . ?
C8 C2 C3 N4 171.0(3) . . . . ?
N3 C2 C3 C4 166.5(3) . . . . ?
C8 C2 C3 C4 -12.0(5) . . . . ?
N4 C3 C4 C5 1.3(5) . . . . ?
C2 C3 C4 C5 -175.7(3) . . . . ?
C3 C4 C5 C6 -1.2(6) . . . . ?
C4 C5 C6 C7 -0.1(6) . . . . ?
C3 N4 C7 C6 -1.5(5) . . . . ?
Pb N4 C7 C6 173.0(3) . . . . ?
C5 C6 C7 N4 1.5(6) . . . . ?
C21 Pb C11 C16 -161.0(16) . . . . ?
N4 Pb C11 C16 122.8(3) . . . . ?
N3 Pb C11 C16 58.0(3) . . . . ?
S Pb C11 C16 -8.9(3) . . . . ?
Cl Pb C11 C16 -149.5(3) . . . . ?
S Pb C11 C16 -69.7(3) 2_666 . . . ?
C21 Pb C11 C12 21.1(19) . . . . ?
N4 Pb C11 C12 -55.1(3) . . . . ?
N3 Pb C11 C12 -119.9(3) . . . . ?
S Pb C11 C12 173.2(3) . . . . ?
Cl Pb C11 C12 32.6(3) . . . . ?
S Pb C11 C12 112.4(3) 2_666 . . . ?
C16 C11 C12 C13 -0.8(5) . . . . ?
Pb C11 C12 C13 177.1(3) . . . . ?
C11 C12 C13 C14 0.4(6) . . . . ?
C12 C13 C14 C15 0.3(7) . . . . ?
C13 C14 C15 C16 -0.6(7) . . . . ?
C12 C11 C16 C15 0.5(6) . . . . ?
Pb C11 C16 C15 -177.4(3) . . . . ?
C14 C15 C16 C11 0.2(7) . . . . ?
C11 Pb C21 C22 50.9(18) . . . . ?
N4 Pb C21 C22 127.2(3) . . . . ?
N3 Pb C21 C22 -168.2(3) . . . . ?
S Pb C21 C22 -101.3(3) . . . . ?
Cl Pb C21 C22 39.4(3) . . . . ?
S Pb C21 C22 -40.1(3) 2_666 . . . ?
C11 Pb C21 C26 -131.4(17) . . . . ?
N4 Pb C21 C26 -55.2(3) . . . . ?
N3 Pb C21 C26 9.5(3) . . . . ?
S Pb C21 C26 76.4(3) . . . . ?
Cl Pb C21 C26 -142.9(3) . . . . ?
S Pb C21 C26 137.5(3) 2_666 . . . ?
C26 C21 C22 C23 0.9(5) . . . . ?
Pb C21 C22 C23 178.5(3) . . . . ?
C21 C22 C23 C24 -0.3(6) . . . . ?
C22 C23 C24 C25 -0.5(7) . . . . ?
C23 C24 C25 C26 0.8(7) . . . . ?
C22 C21 C26 C25 -0.7(5) . . . . ?
Pb C21 C26 C25 -178.3(3) . . . . ?
C24 C25 C26 C21 -0.2(6) . . . . ?
